data_4336379
loop_
_publ_author_name
'Henry S. La Pierre'
'Stefan G. Minasian'
'Mark Abubekerov'
'Stosh A. Kozimor'
'David K. Shuh'
'Tolek Tyliszczak'
'John Arnold'
'Robert G. Bergman'
'F. Dean Toste'

_publ_section_title
;
 Vanadium Bisimide Bonding Investigated by X-ray Crystallography, 51V and
 13C Nuclear Magnetic Resonance Spectroscopy, and V L3,2-Edge X-ray
 Absorption Near-Edge Structure Spectroscopy
;
_journal_name_full 'Inorganic Chemistry'
_journal_page_first 11650
_journal_page_last 11660
_journal_paper_doi 10.1021/ic4020543
_journal_volume 52
_journal_year 2013
_chemical_formula_moiety VPh(PMe3)2(NtBu)2
_chemical_formula_sum 'C20 H41 N2 P2 V'
_chemical_formula_weight 422.43
_chemical_name_common VPh(PMe3)2(NtBu)2
_chemical_name_systematic VPh(PMe3)2(NtBu)2
_space_group_IT_number 14
_symmetry_cell_setting monoclinic
_symmetry_space_group_name_Hall '-P 2ybc'
_symmetry_space_group_name_H-M 'P 1 21/c 1'
_atom_sites_solution_hydrogens geom
_atom_sites_solution_primary direct
_atom_sites_solution_secondary difmap
_audit_creation_method SHELXL-97
_cell_angle_alpha 90.00
_cell_angle_beta 95.873(7)
_cell_angle_gamma 90.00
_cell_formula_units_Z 4
_cell_length_a 9.485(4)
_cell_length_b 9.550(4)
_cell_length_c 27.830(11)
_cell_measurement_reflns_used 1569
_cell_measurement_temperature 100(2)
_cell_measurement_theta_max 25.22
_cell_measurement_theta_min 2.48
_cell_volume 2507.7(18)
_computing_cell_refinement 'Bruker SAINT'
_computing_data_collection 'Bruker APEX2'
_computing_data_reduction 'Bruker SAINT'
_computing_molecular_graphics ORTEP-32
_computing_publication_material WinGx
_computing_structure_refinement 'SHELXL-97 (Sheldrick, 2008)'
_computing_structure_solution SIR-2004
_diffrn_ambient_temperature 100(2)
_diffrn_detector_area_resol_mean 8.366
_diffrn_measured_fraction_theta_full 0.976
_diffrn_measured_fraction_theta_max 0.969
_diffrn_measurement_device_type 'Bruker APEX-II CCD'
_diffrn_measurement_method '\f and \w scans'
_diffrn_radiation_monochromator graphite
_diffrn_radiation_source 'fine-focus sealed tube'
_diffrn_radiation_type MoK\a
_diffrn_radiation_wavelength 0.71073
_diffrn_reflns_av_R_equivalents 0.0676
_diffrn_reflns_av_sigmaI/netI 0.0781
_diffrn_reflns_limit_h_max 11
_diffrn_reflns_limit_h_min -11
_diffrn_reflns_limit_k_max 11
_diffrn_reflns_limit_k_min -11
_diffrn_reflns_limit_l_max 33
_diffrn_reflns_limit_l_min -33
_diffrn_reflns_number 22082
_diffrn_reflns_theta_full 25.00
_diffrn_reflns_theta_max 25.44
_diffrn_reflns_theta_min 1.47
_exptl_absorpt_coefficient_mu 0.529
_exptl_absorpt_correction_T_max 0.9589
_exptl_absorpt_correction_T_min 0.8925
_exptl_absorpt_correction_type multi-scan
_exptl_absorpt_process_details SADABS
_exptl_crystal_colour yellow
_exptl_crystal_density_diffrn 1.119
_exptl_crystal_description plate
_exptl_crystal_F_000 912
_exptl_crystal_size_max 0.22
_exptl_crystal_size_mid 0.22
_exptl_crystal_size_min 0.08
_refine_diff_density_max 0.617
_refine_diff_density_min -1.288
_refine_diff_density_rms 0.135
_refine_ls_extinction_method none
_refine_ls_goodness_of_fit_ref 1.158
_refine_ls_hydrogen_treatment constr
_refine_ls_matrix_type full
_refine_ls_number_parameters 240
_refine_ls_number_reflns 11343
_refine_ls_number_restraints 0
_refine_ls_restrained_S_all 1.158
_refine_ls_R_factor_all 0.1068
_refine_ls_R_factor_gt 0.0958
_refine_ls_shift/su_max 0.005
_refine_ls_shift/su_mean 0.000
_refine_ls_structure_factor_coef Fsqd
_refine_ls_weighting_details 'calc w=1/[\s^2^(Fo^2^)+(0.0000P)^2^+23.6974P] where P=(Fo^2^+2Fc^2^)/3'
_refine_ls_weighting_scheme calc
_refine_ls_wR_factor_gt 0.2211
_refine_ls_wR_factor_ref 0.2259
_reflns_number_gt 9739
_reflns_number_total 11343
_reflns_threshold_expression >2sigma(I)
_cod_data_source_file ic4020543_si_004.cif
_cod_data_source_block shelxl
_cod_original_cell_volume 2507.6(17)
_cod_database_code 4336379

loop_
_symmetry_equiv_pos_as_xyz
'x, y, z'
'-x, y+1/2, -z+1/2'
'-x, -y, -z'
'x, -y-1/2, z-1/2'

loop_
_atom_site_label
_atom_site_type_symbol
_atom_site_fract_x
_atom_site_fract_y
_atom_site_fract_z
_atom_site_U_iso_or_equiv
_atom_site_adp_type
_atom_site_occupancy
_atom_site_symmetry_multiplicity
_atom_site_calc_flag
_atom_site_refinement_flags
_atom_site_disorder_assembly
_atom_site_disorder_group
C1 C 0.9662(6) 0.4001(7) 0.1749(2) 0.0258(14) Uani 1 1 d . . .
C2 C 0.9427(15) 0.5656(15) 0.1604(5) 0.057(4) Uiso 0.587(9) 1 d P A 1
H2A H 0.9534 0.5782 0.1260 0.086 Uiso 0.587(9) 1 calc PR A 1
H2B H 1.0132 0.6228 0.1797 0.086 Uiso 0.587(9) 1 calc PR A 1
H2C H 0.8473 0.5947 0.1668 0.086 Uiso 0.587(9) 1 calc PR A 1
C3 C 1.1192(14) 0.3737(16) 0.1638(5) 0.057(4) Uiso 0.587(9) 1 d P A 1
H3A H 1.1830 0.4389 0.1825 0.086 Uiso 0.587(9) 1 calc PR A 1
H3B H 1.1259 0.3882 0.1292 0.086 Uiso 0.587(9) 1 calc PR A 1
H3C H 1.1463 0.2773 0.1725 0.086 Uiso 0.587(9) 1 calc PR A 1
C4 C 0.9414(15) 0.3880(17) 0.2262(5) 0.060(4) Uiso 0.587(9) 1 d P A 1
H4A H 0.8420 0.4096 0.2298 0.091 Uiso 0.587(9) 1 calc PR A 1
H4B H 1.0028 0.4541 0.2454 0.091 Uiso 0.587(9) 1 calc PR A 1
H4C H 0.9628 0.2924 0.2374 0.091 Uiso 0.587(9) 1 calc PR A 1
C2A C 1.0517(18) 0.483(2) 0.1451(6) 0.042(5) Uiso 0.413(9) 1 d P A 2
H2A1 H 1.1240 0.4230 0.1329 0.063 Uiso 0.413(9) 1 calc PR A 2
H2A2 H 1.0978 0.5588 0.1645 0.063 Uiso 0.413(9) 1 calc PR A 2
H2A3 H 0.9909 0.5224 0.1179 0.063 Uiso 0.413(9) 1 calc PR A 2
C3A C 1.0558(18) 0.2878(19) 0.2086(6) 0.042(5) Uiso 0.413(9) 1 d P A 2
H3A1 H 0.9912 0.2326 0.2264 0.063 Uiso 0.413(9) 1 calc PR A 2
H3A2 H 1.1239 0.3369 0.2315 0.063 Uiso 0.413(9) 1 calc PR A 2
H3A3 H 1.1067 0.2254 0.1884 0.063 Uiso 0.413(9) 1 calc PR A 2
C4A C 0.8797(18) 0.4873(19) 0.2105(6) 0.041(5) Uiso 0.413(9) 1 d P A 2
H4A1 H 0.8142 0.5509 0.1918 0.061 Uiso 0.413(9) 1 calc PR A 2
H4A2 H 0.9456 0.5419 0.2326 0.061 Uiso 0.413(9) 1 calc PR A 2
H4A3 H 0.8260 0.4231 0.2292 0.061 Uiso 0.413(9) 1 calc PR A 2
C5 C 0.5844(6) 0.0380(7) 0.1842(2) 0.0235(14) Uani 1 1 d . . .
C6 C 0.6491(7) 0.1010(8) 0.23163(19) 0.0373(18) Uani 1 1 d . . .
H6A H 0.7497 0.0761 0.2369 0.056 Uiso 1 1 calc R . .
H6B H 0.5997 0.0644 0.2582 0.056 Uiso 1 1 calc R . .
H6C H 0.6394 0.2031 0.2303 0.056 Uiso 1 1 calc R . .
C7 C 0.4220(6) 0.0609(7) 0.1788(2) 0.0322(17) Uani 1 1 d . . .
H7A H 0.4015 0.1615 0.1778 0.048 Uiso 1 1 calc R . .
H7B H 0.3814 0.0185 0.2063 0.048 Uiso 1 1 calc R . .
H7C H 0.3802 0.0171 0.1488 0.048 Uiso 1 1 calc R . .
C8 C 0.6158(7) -0.1179(7) 0.1835(2) 0.0371(17) Uani 1 1 d . . .
H8A H 0.5794 -0.1571 0.1521 0.056 Uiso 1 1 calc R . .
H8B H 0.5698 -0.1644 0.2092 0.056 Uiso 1 1 calc R . .
H8C H 0.7184 -0.1328 0.1889 0.056 Uiso 1 1 calc R . .
C9 C 0.3988(6) 0.3245(7) 0.0655(2) 0.0269(15) Uani 1 1 d . . .
H9A H 0.3252 0.3958 0.0673 0.040 Uiso 1 1 calc R . .
H9B H 0.3701 0.2380 0.0807 0.040 Uiso 1 1 calc R . .
H9C H 0.4117 0.3062 0.0315 0.040 Uiso 1 1 calc R . .
C10 C 0.6088(6) 0.5386(6) 0.0620(2) 0.0311(16) Uani 1 1 d . . .
H10A H 0.6288 0.5087 0.0297 0.047 Uiso 1 1 calc R . .
H10B H 0.6926 0.5851 0.0783 0.047 Uiso 1 1 calc R . .
H10C H 0.5288 0.6041 0.0592 0.047 Uiso 1 1 calc R . .
C11 C 0.5067(6) 0.4692(7) 0.1511(2) 0.0291(15) Uani 1 1 d . . .
H11A H 0.5829 0.5284 0.1664 0.044 Uiso 1 1 calc R . .
H11B H 0.4835 0.3964 0.1738 0.044 Uiso 1 1 calc R . .
H11C H 0.4225 0.5267 0.1420 0.044 Uiso 1 1 calc R . .
C12 C 0.8358(6) -0.1244(7) 0.0631(2) 0.0259(14) Uani 1 1 d . . .
H12A H 0.7888 -0.0947 0.0317 0.039 Uiso 1 1 calc R . .
H12B H 0.7662 -0.1678 0.0821 0.039 Uiso 1 1 calc R . .
H12C H 0.9103 -0.1924 0.0580 0.039 Uiso 1 1 calc R . .
C13 C 1.0561(6) 0.0784(7) 0.0606(2) 0.0255(15) Uani 1 1 d . . .
H13A H 1.1100 -0.0047 0.0528 0.038 Uiso 1 1 calc R . .
H13B H 1.1190 0.1440 0.0794 0.038 Uiso 1 1 calc R . .
H13C H 1.0165 0.1237 0.0306 0.038 Uiso 1 1 calc R . .
C14 C 1.0104(7) -0.0564(8) 0.1480(2) 0.0379(18) Uani 1 1 d . . .
H14A H 1.0694 -0.1323 0.1374 0.057 Uiso 1 1 calc R . .
H14B H 0.9425 -0.0946 0.1689 0.057 Uiso 1 1 calc R . .
H14C H 1.0708 0.0130 0.1661 0.057 Uiso 1 1 calc R . .
C15 C 0.7322(6) 0.2201(7) 0.03412(18) 0.0197(12) Uani 1 1 d . A .
C16 C 0.8181(6) 0.3132(7) 0.0098(2) 0.0320(16) Uani 1 1 d . . .
H16 H 0.8840 0.3714 0.0285 0.038 Uiso 1 1 calc R . .
C17 C 0.8093(7) 0.3222(7) -0.0406(2) 0.0346(18) Uani 1 1 d . . .
H17 H 0.8689 0.3857 -0.0553 0.041 Uiso 1 1 calc R . .
C18 C 0.7159(7) 0.2407(7) -0.0687(2) 0.0342(18) Uani 1 1 d . . .
H18 H 0.7115 0.2465 -0.1029 0.041 Uiso 1 1 calc R . .
C19 C 0.6265(7) 0.1483(7) -0.0470(2) 0.0339(18) Uani 1 1 d . . .
H19 H 0.5602 0.0916 -0.0661 0.041 Uiso 1 1 calc R . .
C20 C 0.6373(6) 0.1417(7) 0.0032(2) 0.0266(15) Uani 1 1 d . . .
H20 H 0.5756 0.0793 0.0176 0.032 Uiso 1 1 calc R . .
N1 N 0.8681(4) 0.3188(5) 0.14310(16) 0.0182(11) Uani 1 1 d . A .
N2 N 0.6437(4) 0.1038(5) 0.14426(14) 0.0162(10) Uani 1 1 d . A .
P1 P 0.56486(15) 0.38704(17) 0.09686(5) 0.0186(3) Uani 1 1 d . A .
P2 P 0.91414(15) 0.02722(17) 0.09525(5) 0.0193(4) Uani 1 1 d . A .
V1 V 0.74731(10) 0.21007(11) 0.11256(3) 0.0158(2) Uani 1 1 d . . .

loop_
_atom_site_aniso_label
_atom_site_aniso_U_11
_atom_site_aniso_U_22
_atom_site_aniso_U_33
_atom_site_aniso_U_23
_atom_site_aniso_U_13
_atom_site_aniso_U_12
C1 0.026(3) 0.025(4) 0.027(3) -0.011(3) 0.000(3) 0.002(3)
C5 0.020(3) 0.026(4) 0.025(3) 0.006(3) 0.004(3) -0.002(3)
C6 0.044(4) 0.051(5) 0.016(3) 0.010(3) 0.005(3) -0.008(4)
C7 0.017(3) 0.044(5) 0.037(4) 0.015(3) 0.014(3) -0.003(3)
C8 0.030(4) 0.027(4) 0.056(5) 0.012(3) 0.015(3) 0.009(3)
C9 0.017(3) 0.030(4) 0.034(3) 0.010(3) 0.004(3) 0.005(3)
C10 0.032(4) 0.017(4) 0.046(4) 0.006(3) 0.016(3) 0.005(3)
C11 0.031(3) 0.034(4) 0.022(3) 0.000(3) 0.005(3) 0.021(3)
C12 0.020(3) 0.028(4) 0.030(3) 0.008(3) 0.005(3) 0.006(3)
C13 0.022(3) 0.031(4) 0.025(3) 0.005(3) 0.011(3) 0.012(3)
C14 0.030(3) 0.056(5) 0.028(3) 0.017(3) 0.001(3) 0.022(3)
C15 0.017(3) 0.022(3) 0.019(3) 0.000(3) 0.001(2) 0.010(3)
C16 0.028(3) 0.037(4) 0.031(3) 0.006(3) 0.001(3) 0.010(3)
C17 0.048(4) 0.035(4) 0.024(3) 0.018(3) 0.023(3) 0.031(3)
C18 0.043(4) 0.044(5) 0.017(3) 0.006(3) 0.011(3) 0.037(4)
C19 0.032(4) 0.042(5) 0.025(3) -0.009(3) -0.009(3) 0.029(3)
C20 0.024(3) 0.027(4) 0.027(3) 0.003(3) -0.006(3) 0.013(3)
N1 0.016(2) 0.016(3) 0.022(2) -0.003(2) 0.0010(19) 0.003(2)
N2 0.016(2) 0.024(3) 0.009(2) 0.004(2) 0.0050(18) 0.009(2)
P1 0.0158(7) 0.0193(9) 0.0213(8) 0.0011(7) 0.0041(6) 0.0064(6)
P2 0.0158(7) 0.0241(9) 0.0186(8) 0.0026(7) 0.0041(6) 0.0074(7)
V1 0.0132(4) 0.0198(5) 0.0144(5) -0.0002(5) 0.0008(4) 0.0055(4)

loop_
_atom_type_symbol
_atom_type_description
_atom_type_scat_dispersion_real
_atom_type_scat_dispersion_imag
_atom_type_scat_source
C C 0.0033 0.0016 'International Tables Vol C Tables 4.2.6.8 and 6.1.1.4'
H H 0.0000 0.0000 'International Tables Vol C Tables 4.2.6.8 and 6.1.1.4'
N N 0.0061 0.0033 'International Tables Vol C Tables 4.2.6.8 and 6.1.1.4'
P P 0.1023 0.0942 'International Tables Vol C Tables 4.2.6.8 and 6.1.1.4'
V V 0.3005 0.5294 'International Tables Vol C Tables 4.2.6.8 and 6.1.1.4'

loop_
_geom_angle_atom_site_label_1
_geom_angle_atom_site_label_2
_geom_angle_atom_site_label_3
_geom_angle
N1 C1 C2A 107.8(8)
N1 C1 C4 113.2(7)
C2A C1 C4 138.5(10)
N1 C1 C3 110.6(7)
C2A C1 C3 51.6(8)
C4 C1 C3 115.5(8)
N1 C1 C4A 108.9(7)
C2A C1 C4A 115.2(11)
C4 C1 C4A 44.9(8)
C3 C1 C4A 140.6(9)
N1 C1 C3A 105.5(8)
C2A C1 C3A 113.8(10)
C4 C1 C3A 60.8(8)
C3 C1 C3A 63.6(8)
C4A C1 C3A 105.2(9)
N1 C1 C2 107.7(6)
C2A C1 C2 53.5(8)
C4 C1 C2 106.4(9)
C3 C1 C2 102.5(9)
C4A C1 C2 65.3(8)
C3A C1 C2 146.7(9)
C1 C2 H2A 109.5
C1 C2 H2B 109.5
C1 C2 H2C 109.5
C1 C3 H3A 109.5
C1 C3 H3B 109.5
C1 C3 H3C 109.5
C1 C4 H4A 109.5
C1 C4 H4B 109.5
C1 C4 H4C 109.5
C1 C2A H2A1 109.5
C1 C2A H2A2 109.5
H2A1 C2A H2A2 109.5
C1 C2A H2A3 109.5
H2A1 C2A H2A3 109.5
H2A2 C2A H2A3 109.5
C1 C3A H3A1 109.5
C1 C3A H3A2 109.5
H3A1 C3A H3A2 109.5
C1 C3A H3A3 109.5
H3A1 C3A H3A3 109.5
H3A2 C3A H3A3 109.5
C1 C4A H4A1 109.5
C1 C4A H4A2 109.5
H4A1 C4A H4A2 109.5
C1 C4A H4A3 109.5
H4A1 C4A H4A3 109.5
H4A2 C4A H4A3 109.5
N2 C5 C8 109.1(5)
N2 C5 C6 110.0(5)
C8 C5 C6 109.6(5)
N2 C5 C7 109.1(4)
C8 C5 C7 109.4(5)
C6 C5 C7 109.6(5)
C5 C6 H6A 109.5
C5 C6 H6B 109.5
H6A C6 H6B 109.5
C5 C6 H6C 109.5
H6A C6 H6C 109.5
H6B C6 H6C 109.5
C5 C7 H7A 109.5
C5 C7 H7B 109.5
H7A C7 H7B 109.5
C5 C7 H7C 109.5
H7A C7 H7C 109.5
H7B C7 H7C 109.5
C5 C8 H8A 109.5
C5 C8 H8B 109.5
H8A C8 H8B 109.5
C5 C8 H8C 109.5
H8A C8 H8C 109.5
H8B C8 H8C 109.5
P1 C9 H9A 109.5
P1 C9 H9B 109.5
H9A C9 H9B 109.5
P1 C9 H9C 109.5
H9A C9 H9C 109.5
H9B C9 H9C 109.5
P1 C10 H10A 109.5
P1 C10 H10B 109.5
H10A C10 H10B 109.5
P1 C10 H10C 109.5
H10A C10 H10C 109.5
H10B C10 H10C 109.5
P1 C11 H11A 109.5
P1 C11 H11B 109.5
H11A C11 H11B 109.5
P1 C11 H11C 109.5
H11A C11 H11C 109.5
H11B C11 H11C 109.5
P2 C12 H12A 109.5
P2 C12 H12B 109.5
H12A C12 H12B 109.5
P2 C12 H12C 109.5
H12A C12 H12C 109.5
H12B C12 H12C 109.5
P2 C13 H13A 109.5
P2 C13 H13B 109.5
H13A C13 H13B 109.5
P2 C13 H13C 109.5
H13A C13 H13C 109.5
H13B C13 H13C 109.5
P2 C14 H14A 109.5
P2 C14 H14B 109.5
H14A C14 H14B 109.5
P2 C14 H14C 109.5
H14A C14 H14C 109.5
H14B C14 H14C 109.5
C20 C15 C16 114.0(5)
C20 C15 V1 124.5(5)
C16 C15 V1 121.5(4)
C17 C16 C15 122.5(6)
C17 C16 H16 118.8
C15 C16 H16 118.8
C18 C17 C16 120.6(6)
C18 C17 H17 119.7
C16 C17 H17 119.7
C17 C18 C19 119.8(6)
C17 C18 H18 120.1
C19 C18 H18 120.1
C20 C19 C18 118.3(6)
C20 C19 H19 120.8
C18 C19 H19 120.8
C19 C20 C15 124.7(6)
C19 C20 H20 117.6
C15 C20 H20 117.6
C1 N1 V1 172.0(4)
C5 N2 V1 160.6(4)
C10 P1 C9 103.9(3)
C10 P1 C11 101.7(3)
C9 P1 C11 102.5(3)
C10 P1 V1 117.0(2)
C9 P1 V1 115.1(2)
C11 P1 V1 114.76(19)
C13 P2 C12 104.0(3)
C13 P2 C14 102.1(3)
C12 P2 C14 101.1(3)
C13 P2 V1 116.6(2)
C12 P2 V1 115.3(2)
C14 P2 V1 115.8(2)
N1 V1 N2 119.6(2)
N1 V1 C15 116.4(2)
N2 V1 C15 124.0(2)
N1 V1 P1 95.50(16)
N2 V1 P1 93.96(15)
C15 V1 P1 79.39(15)
N1 V1 P2 96.78(16)
N2 V1 P2 95.47(16)
C15 V1 P2 79.09(15)
P1 V1 P2 158.26(6)

loop_
_geom_bond_atom_site_label_1
_geom_bond_atom_site_label_2
_geom_bond_distance
C1 N1 1.444(7)
C1 C2A 1.450(18)
C1 C4 1.474(13)
C1 C3 1.535(15)
C1 C4A 1.587(17)
C1 C3A 1.608(17)
C1 C2 1.641(15)
C2 H2A 0.9800
C2 H2B 0.9800
C2 H2C 0.9800
C3 H3A 0.9800
C3 H3B 0.9800
C3 H3C 0.9800
C4 H4A 0.9800
C4 H4B 0.9800
C4 H4C 0.9800
C2A H2A1 0.9800
C2A H2A2 0.9800
C2A H2A3 0.9800
C3A H3A1 0.9800
C3A H3A2 0.9800
C3A H3A3 0.9800
C4A H4A1 0.9800
C4A H4A2 0.9800
C4A H4A3 0.9800
C5 N2 1.440(7)
C5 C8 1.518(8)
C5 C6 1.523(8)
C5 C7 1.548(8)
C6 H6A 0.9800
C6 H6B 0.9800
C6 H6C 0.9800
C7 H7A 0.9800
C7 H7B 0.9800
C7 H7C 0.9800
C8 H8A 0.9800
C8 H8B 0.9800
C8 H8C 0.9800
C9 P1 1.822(6)
C9 H9A 0.9800
C9 H9B 0.9800
C9 H9C 0.9800
C10 P1 1.814(6)
C10 H10A 0.9800
C10 H10B 0.9800
C10 H10C 0.9800
C11 P1 1.835(6)
C11 H11A 0.9800
C11 H11B 0.9800
C11 H11C 0.9800
C12 P2 1.821(6)
C12 H12A 0.9800
C12 H12B 0.9800
C12 H12C 0.9800
C13 P2 1.803(6)
C13 H13A 0.9800
C13 H13B 0.9800
C13 H13C 0.9800
C14 P2 1.831(6)
C14 H14A 0.9800
C14 H14B 0.9800
C14 H14C 0.9800
C15 C20 1.397(8)
C15 C16 1.424(8)
C15 V1 2.175(5)
C16 C17 1.398(7)
C16 H16 0.9500
C17 C18 1.365(9)
C17 H17 0.9500
C18 C19 1.403(9)
C18 H18 0.9500
C19 C20 1.394(7)
C19 H19 0.9500
C20 H20 0.9500
N1 V1 1.707(5)
N2 V1 1.718(5)
P1 V1 2.4264(18)
P2 V1 2.4375(19)
